data_2201865
loop_
_publ_author_name
'Okabe, Nobuo'
'Muranishi, Yasunori'

_publ_section_title
;<i>cis</i>-Diaquabis(quinoline-2-carboxylato-\k^2^<i>N,O</i>)iron(II)--quinoline-2-carboxylic
 acid--water (2/1/2)
;
_journal_issue 5
_journal_name_full 'Acta Crystallographica Section E'
_journal_page_first m220
_journal_page_last m222
_journal_paper_doi 10.1107/S1600536803006603
_journal_volume 59
_journal_year 2003
_chemical_formula_iupac '[Fe (C8 H8 N1 O2)2 (H2 O1)2]2, C10 H7 N O2, 2H2 O'
_chemical_formula_moiety '2C20 H16 Fe N2 O6, C10 H7 N O2, 2H2 O'
_chemical_formula_sum 'C50 H43 Fe2 N5 O16'
_chemical_formula_weight 1081.59
_space_group_IT_number 2
_symmetry_cell_setting triclinic
_symmetry_space_group_name_Hall '-P 1'
_symmetry_space_group_name_H-M 'P -1'
_cell_angle_alpha 97.20(2)
_cell_angle_beta 101.94(2)
_cell_angle_gamma 117.790(10)
_cell_formula_units_Z 2
_cell_length_a 12.662(3)
_cell_length_b 13.438(3)
_cell_length_c 16.340(3)
_cell_measurement_reflns_used 25
_cell_measurement_temperature 296.2
_cell_measurement_theta_max 14.3
_cell_measurement_theta_min 12.7
_cell_volume 2326.0(10)
_computing_cell_refinement MSC/AFC
_computing_data_collection 'MSC/AFC (Molecular Structure Corporation & Rigaku Corporation, 1999)'
_computing_data_reduction 'teXsan (Molecular Structure Corporation & Rigaku Corporation, 1999)'
_computing_molecular_graphics 'ORTEPII (Johnson, 1976)'
_computing_publication_material teXsan
_computing_structure_refinement 'SHELXL97 (Sheldrick, 1997)'
_computing_structure_solution ' SIR97 (Altomare et al., 1999) and DIRDIF94 (Beurskens et al., 1994)'
_diffrn_measured_fraction_theta_full 1.000
_diffrn_measured_fraction_theta_max 1.000
_diffrn_measurement_device_type 'Rigaku AFC-5R'
_diffrn_measurement_method \w-2\q
_diffrn_radiation_type MoK\a
_diffrn_radiation_wavelength 0.7107
_diffrn_reflns_av_R_equivalents 0.054
_diffrn_reflns_limit_h_max 14
_diffrn_reflns_limit_h_min -16
_diffrn_reflns_limit_k_max 17
_diffrn_reflns_limit_k_min 0
_diffrn_reflns_limit_l_max 21
_diffrn_reflns_limit_l_min -21
_diffrn_reflns_number 11146
_diffrn_reflns_theta_full 27.50
_diffrn_reflns_theta_max 27.50
_diffrn_standards_decay_% 0.31
_diffrn_standards_interval_count 150
_diffrn_standards_number 3
_exptl_absorpt_coefficient_mu 0.705
_exptl_absorpt_correction_T_max 0.932
_exptl_absorpt_correction_T_min 0.844
_exptl_absorpt_correction_type '\y scan'
_exptl_absorpt_process_details '(North et al., 1968)'
_exptl_crystal_colour purple
_exptl_crystal_density_diffrn 1.544
_exptl_crystal_density_method 'not measured'
_exptl_crystal_description plate
_exptl_crystal_F_000 1116
_exptl_crystal_size_max 0.300
_exptl_crystal_size_mid 0.200
_exptl_crystal_size_min 0.100
_refine_diff_density_max 0.37
_refine_diff_density_min -0.48
_refine_ls_extinction_expression Fc^*^=kFc[1+0.001xFc^2^\l^3^/sin(2\q)]^-1/4^
_refine_ls_extinction_method none
_refine_ls_goodness_of_fit_ref 0.842
_refine_ls_hydrogen_treatment constr
_refine_ls_number_parameters 658
_refine_ls_number_reflns 10701
_refine_ls_R_factor_gt 0.0448
_refine_ls_shift/su_max <0.001
_refine_ls_structure_factor_coef Fsqd
_refine_ls_weighting_details 'w = 1/[\s^2^(Fo^2^) + (0.1P)^2^] where P = (Fo^2^+2Fc^2^)/3'
_refine_ls_weighting_scheme calc
_refine_ls_wR_factor_ref 0.1738
_reflns_number_gt 4869
_reflns_number_total 10701
_reflns_threshold_expression I>2\s(I)
_cod_data_source_file cf6248.cif
_cod_data_source_block I
_cod_database_code 2201865

loop_
_symmetry_equiv_pos_as_xyz
x,y,z
-x,-y,-z

loop_
_atom_site_label
_atom_site_fract_x
_atom_site_fract_y
_atom_site_fract_z
_atom_site_U_iso_or_equiv
_atom_site_adp_type
_atom_site_calc_flag
_atom_site_refinement_flags
_atom_site_occupancy
_atom_site_disorder_assembly
_atom_site_disorder_group
_atom_site_type_symbol
Fe1 0.10728(5) 0.42207(5) 0.90227(4) 0.0294(2) Uani d . 1.00 . . Fe
Fe2 0.10239(5) 0.39937(5) 0.36371(4) 0.0302(2) Uani d . 1.00 . . Fe
O1 0.1752(3) 0.4706(3) 0.8033(2) 0.0372(7) Uani d . 1.00 . . O
O2 0.3132(3) 0.4862(3) 0.7335(2) 0.0530(9) Uani d . 1.00 . . O
O3 0.0265(3) 0.3717(3) 0.9983(2) 0.0400(7) Uani d . 1.00 . . O
O4 -0.1469(4) 0.2446(3) 1.0225(3) 0.0610(10) Uani d . 1.00 . . O
O5 -0.0217(3) 0.4812(3) 0.8575(2) 0.0408(7) Uani d . 1.00 . . O
O6 0.2286(3) 0.5980(3) 0.9848(2) 0.0399(7) Uani d . 1.00 . . O
O7 0.1857(3) 0.4532(3) 0.2707(2) 0.0375(7) Uani d . 1.00 . . O
O8 0.3663(3) 0.5305(3) 0.2411(2) 0.0467(8) Uani d . 1.00 . . O
O9 0.0231(3) 0.3686(3) 0.4640(2) 0.0371(7) Uani d . 1.00 . . O
O10 -0.1416(3) 0.2477(3) 0.4994(2) 0.0542(10) Uani d . 1.00 . . O
O11 0.2069(3) 0.5821(3) 0.4372(2) 0.0538(9) Uani d . 1.00 . . O
O12 -0.0410(3) 0.4195(4) 0.2885(3) 0.0610(10) Uani d . 1.00 . . O
O13 0.2722(4) -0.2478(3) 0.3397(3) 0.0760(10) Uani d . 1.00 . . O
O14 0.3135(3) -0.0957(3) 0.4398(2) 0.0570(10) Uani d . 1.00 . . O
O15 0.7226(3) 0.3480(3) 0.8397(2) 0.0460(8) Uani d . 1.00 . . O
O16 0.1872(3) 0.5523(3) 0.6177(2) 0.0562(10) Uani d . 1.00 . . O
N1 0.2694(3) 0.3910(3) 0.9211(2) 0.0290(8) Uani d . 1.00 . . N
N2 -0.0390(3) 0.2291(3) 0.8430(2) 0.0350(8) Uani d . 1.00 . . N
N3 0.2764(3) 0.3850(3) 0.4003(2) 0.0282(8) Uani d . 1.00 . . N
N4 -0.0319(3) 0.2101(3) 0.3240(2) 0.0287(8) Uani d . 1.00 . . N
N5 0.4168(3) -0.1022(3) 0.2567(3) 0.0375(9) Uani d . 1.00 . . N
C1 0.3217(4) 0.4151(4) 0.8585(3) 0.0284(9) Uani d . 1.00 . . C
C2 0.4228(4) 0.4009(4) 0.8508(3) 0.0360(10) Uani d . 1.00 . . C
C3 0.4724(4) 0.3613(4) 0.9119(3) 0.0400(10) Uani d . 1.00 . . C
C4 0.4217(4) 0.3358(4) 0.9810(3) 0.0319(10) Uani d . 1.00 . . C
C5 0.4702(4) 0.2965(4) 1.0474(3) 0.0420(10) Uani d . 1.00 . . C
C6 0.4182(5) 0.2737(4) 1.1124(3) 0.0480(10) Uani d . 1.00 . . C
C7 0.3171(4) 0.2906(4) 1.1156(3) 0.0400(10) Uani d . 1.00 . . C
C8 0.2689(4) 0.3290(4) 1.0528(3) 0.0360(10) Uani d . 1.00 . . C
C9 0.3186(4) 0.3520(3) 0.9838(3) 0.0289(9) Uani d . 1.00 . . C
C10 0.2670(4) 0.4619(4) 0.7926(3) 0.0340(10) Uani d . 1.00 . . C
C11 -0.1009(4) 0.1862(4) 0.8986(3) 0.0400(10) Uani d . 1.00 . . C
C12 -0.1893(5) 0.0675(5) 0.8838(4) 0.0550(10) Uani d . 1.00 . . C
C13 -0.2104(5) -0.0073(5) 0.8112(4) 0.058(2) Uani d . 1.00 . . C
C14 -0.1473(4) 0.0322(4) 0.7505(4) 0.0470(10) Uani d . 1.00 . . C
C15 -0.1647(5) -0.0425(5) 0.6731(4) 0.063(2) Uani d . 1.00 . . C
C16 -0.1066(6) -0.0006(5) 0.6151(4) 0.066(2) Uani d . 1.00 . . C
C17 -0.0284(5) 0.1192(5) 0.6305(4) 0.0580(10) Uani d . 1.00 . . C
C18 -0.0064(5) 0.1964(5) 0.7045(3) 0.0470(10) Uani d . 1.00 . . C
C19 -0.0642(4) 0.1526(4) 0.7674(3) 0.0380(10) Uani d . 1.00 . . C
C20 -0.0732(5) 0.2724(5) 0.9802(3) 0.0430(10) Uani d . 1.00 . . C
C21 0.3450(4) 0.4241(4) 0.3478(3) 0.0303(9) Uani d . 1.00 . . C
C22 0.4561(4) 0.4227(4) 0.3516(3) 0.0380(10) Uani d . 1.00 . . C
C23 0.4974(4) 0.3790(4) 0.4131(3) 0.0410(10) Uani d . 1.00 . . C
C24 0.4303(4) 0.3370(4) 0.4716(3) 0.0360(10) Uani d . 1.00 . . C
C25 0.4701(5) 0.2927(4) 0.5379(3) 0.0430(10) Uani d . 1.00 . . C
C26 0.4051(5) 0.2585(4) 0.5953(3) 0.0490(10) Uani d . 1.00 . . C
C27 0.2963(5) 0.2672(4) 0.5886(3) 0.0470(10) Uani d . 1.00 . . C
C28 0.2541(4) 0.3077(4) 0.5249(3) 0.0390(10) Uani d . 1.00 . . C
C29 0.3193(4) 0.3427(4) 0.4641(3) 0.0317(9) Uani d . 1.00 . . C
C30 0.2964(4) 0.4738(4) 0.2812(3) 0.0330(10) Uani d . 1.00 . . C
C31 -0.0977(4) 0.1749(4) 0.3784(3) 0.0337(10) Uani d . 1.00 . . C
C32 -0.1883(4) 0.0574(4) 0.3678(3) 0.0450(10) Uani d . 1.00 . . C
C33 -0.2092(5) -0.0230(4) 0.2985(4) 0.0480(10) Uani d . 1.00 . . C
C34 -0.1446(4) 0.0102(4) 0.2370(3) 0.0390(10) Uani d . 1.00 . . C
C35 -0.1648(5) -0.0693(5) 0.1626(3) 0.0510(10) Uani d . 1.00 . . C
C36 -0.1049(5) -0.0314(5) 0.1031(4) 0.0570(10) Uani d . 1.00 . . C
C37 -0.0203(5) 0.0871(5) 0.1160(3) 0.0520(10) Uani d . 1.00 . . C
C38 0.0036(4) 0.1671(4) 0.1885(3) 0.0410(10) Uani d . 1.00 . . C
C39 -0.0571(4) 0.1293(4) 0.2513(3) 0.0325(10) Uani d . 1.00 . . C
C40 -0.0707(4) 0.2700(4) 0.4537(3) 0.0360(10) Uani d . 1.00 . . C
C41 0.4117(4) -0.0573(4) 0.3309(3) 0.0380(10) Uani d . 1.00 . . C
C42 0.4803(5) 0.0618(4) 0.3726(3) 0.0480(10) Uani d . 1.00 . . C
C43 0.5604(5) 0.1363(4) 0.3345(4) 0.0510(10) Uani d . 1.00 . . C
C44 0.5695(4) 0.0928(4) 0.2560(3) 0.0440(10) Uani d . 1.00 . . C
C45 0.6517(5) 0.1634(5) 0.2128(4) 0.061(2) Uani d . 1.00 . . C
C46 0.6582(5) 0.1160(6) 0.1376(4) 0.068(2) Uani d . 1.00 . . C
C47 0.5823(6) -0.0040(6) 0.0995(4) 0.065(2) Uani d . 1.00 . . C
C48 0.5020(5) -0.0746(5) 0.1381(3) 0.0520(10) Uani d . 1.00 . . C
C49 0.4945(4) -0.0288(4) 0.2177(3) 0.0380(10) Uani d . 1.00 . . C
C50 0.3253(5) -0.1441(5) 0.3705(3) 0.0430(10) Uani d . 1.00 . . C
H2 0.4552 0.4182 0.8050 0.0432 Uiso calc . 1.00 . . H
H3 0.5392 0.3512 0.9081 0.0476 Uiso calc . 1.00 . . H
H5 0.5378 0.2864 1.0465 0.0510 Uiso calc . 1.00 . . H
H5A -0.0971 0.4317 0.8400 0.0488 Uiso calc . 1.00 . . H
H5B -0.0094 0.5347 0.8960 0.0488 Uiso calc . 1.00 . . H
H6 0.4495 0.2465 1.1552 0.0574 Uiso calc . 1.00 . . H
H6A 0.2160 0.6495 0.9708 0.0476 Uiso calc . 1.00 . . H
H6B 0.2517 0.6108 1.0378 0.0476 Uiso calc . 1.00 . . H
H7 0.2831 0.2754 1.1610 0.0484 Uiso calc . 1.00 . . H
H8 0.2025 0.3401 1.0559 0.0432 Uiso calc . 1.00 . . H
H11A 0.2171 0.6274 0.3984 0.0645 Uiso calc . 1.00 . . H
H11B 0.1909 0.6385 0.4584 0.0645 Uiso calc . 1.00 . . H
H12 -0.2322 0.0413 0.9235 0.0663 Uiso calc . 1.00 . . H
H12A -0.0316 0.4531 0.2497 0.0728 Uiso calc . 1.00 . . H
H12B -0.0900 0.4274 0.3109 0.0728 Uiso calc . 1.00 . . H
H13 -0.2675 -0.0861 0.8011 0.0698 Uiso calc . 1.00 . . H
H14 0.2664 -0.1463 0.4591 0.0855 Uiso calc . 1.00 . . H
H15 -0.2177 -0.1223 0.6624 0.0750 Uiso calc . 1.00 . . H
H15A 0.6890 0.3840 0.8181 0.0573 Uiso calc . 1.00 . . H
H15B 0.6782 0.2710 0.8080 0.0573 Uiso calc . 1.00 . . H
H16 -0.1182 -0.0508 0.5651 0.0787 Uiso calc . 1.00 . . H
H16A 0.1920 0.5623 0.5638 0.0700 Uiso calc . 1.00 . . H
H16B 0.2282 0.5295 0.6550 0.0700 Uiso calc . 1.00 . . H
H17 0.0101 0.1479 0.5893 0.0694 Uiso calc . 1.00 . . H
H18 0.0457 0.2760 0.7131 0.0564 Uiso calc . 1.00 . . H
H22 0.5003 0.4510 0.3129 0.0451 Uiso calc . 1.00 . . H
H23 0.5705 0.3768 0.4165 0.0488 Uiso calc . 1.00 . . H
H25 0.5413 0.2869 0.5422 0.0510 Uiso calc . 1.00 . . H
H26 0.4317 0.2295 0.6389 0.0594 Uiso calc . 1.00 . . H
H27 0.2529 0.2447 0.6286 0.0567 Uiso calc . 1.00 . . H
H28 0.1823 0.3122 0.5215 0.0467 Uiso calc . 1.00 . . H
H32 -0.2324 0.0360 0.4076 0.0539 Uiso calc . 1.00 . . H
H33 -0.2668 -0.1010 0.2912 0.0580 Uiso calc . 1.00 . . H
H35 -0.2196 -0.1483 0.1540 0.0607 Uiso calc . 1.00 . . H
H36 -0.1202 -0.0846 0.0536 0.0685 Uiso calc . 1.00 . . H
H37 0.0202 0.1119 0.0749 0.0629 Uiso calc . 1.00 . . H
H38 0.0593 0.2458 0.1963 0.0497 Uiso calc . 1.00 . . H
H42 0.4720 0.0896 0.4245 0.0571 Uiso calc . 1.00 . . H
H43 0.6084 0.2157 0.3611 0.0616 Uiso calc . 1.00 . . H
H45 0.7016 0.2433 0.2368 0.0726 Uiso calc . 1.00 . . H
H46 0.7134 0.1631 0.1108 0.0819 Uiso calc . 1.00 . . H
H47 0.5870 -0.0355 0.0473 0.0780 Uiso calc . 1.00 . . H
H48 0.4516 -0.1538 0.1116 0.0625 Uiso calc . 1.00 . . H

loop_
_atom_site_aniso_label
_atom_site_aniso_U_11
_atom_site_aniso_U_22
_atom_site_aniso_U_33
_atom_site_aniso_U_12
_atom_site_aniso_U_13
_atom_site_aniso_U_23
Fe1 0.0298(3) 0.0359(4) 0.0295(3) 0.0191(3) 0.0146(3) 0.0110(3)
Fe2 0.0292(3) 0.0304(4) 0.0328(4) 0.0136(3) 0.0152(3) 0.0111(3)
O1 0.041(2) 0.050(2) 0.037(2) 0.030(2) 0.0210(10) 0.020(2)
O2 0.049(2) 0.089(3) 0.044(2) 0.043(2) 0.028(2) 0.033(2)
O3 0.048(2) 0.046(2) 0.037(2) 0.027(2) 0.022(2) 0.014(2)
O4 0.074(3) 0.067(3) 0.082(3) 0.046(2) 0.060(2) 0.045(2)
O5 0.033(2) 0.045(2) 0.044(2) 0.021(2) 0.0090(10) 0.010(2)
O6 0.042(2) 0.042(2) 0.038(2) 0.023(2) 0.0120(10) 0.0070(10)
O7 0.035(2) 0.048(2) 0.039(2) 0.022(2) 0.0190(10) 0.021(2)
O8 0.048(2) 0.063(2) 0.051(2) 0.033(2) 0.033(2) 0.034(2)
O9 0.037(2) 0.038(2) 0.035(2) 0.016(2) 0.0170(10) 0.0090(10)
O10 0.061(2) 0.057(2) 0.061(2) 0.029(2) 0.045(2) 0.026(2)
O11 0.061(2) 0.036(2) 0.066(2) 0.022(2) 0.031(2) 0.008(2)
O12 0.056(2) 0.081(3) 0.074(3) 0.046(2) 0.031(2) 0.048(2)
O13 0.111(4) 0.044(2) 0.090(3) 0.033(2) 0.071(3) 0.029(2)
O14 0.064(2) 0.059(2) 0.050(2) 0.026(2) 0.035(2) 0.016(2)
O15 0.051(2) 0.039(2) 0.043(2) 0.020(2) 0.009(2) 0.012(2)
O16 0.067(2) 0.072(3) 0.044(2) 0.044(2) 0.020(2) 0.024(2)
N1 0.029(2) 0.027(2) 0.031(2) 0.014(2) 0.011(2) 0.007(2)
N2 0.030(2) 0.036(2) 0.044(2) 0.019(2) 0.013(2) 0.015(2)
N3 0.027(2) 0.029(2) 0.029(2) 0.013(2) 0.0120(10) 0.008(2)
N4 0.030(2) 0.032(2) 0.028(2) 0.016(2) 0.0110(10) 0.011(2)
N5 0.038(2) 0.034(2) 0.043(2) 0.017(2) 0.017(2) 0.012(2)
C1 0.027(2) 0.029(2) 0.031(2) 0.013(2) 0.013(2) 0.008(2)
C2 0.027(2) 0.040(3) 0.040(3) 0.016(2) 0.012(2) 0.008(2)
C3 0.028(2) 0.042(3) 0.055(3) 0.020(2) 0.018(2) 0.013(2)
C4 0.025(2) 0.029(2) 0.037(2) 0.012(2) 0.006(2) 0.006(2)
C5 0.031(2) 0.039(3) 0.056(3) 0.022(2) 0.004(2) 0.010(2)
C6 0.049(3) 0.053(3) 0.047(3) 0.028(3) 0.010(2) 0.027(3)
C7 0.041(3) 0.043(3) 0.040(3) 0.021(2) 0.013(2) 0.017(2)
C8 0.035(2) 0.039(3) 0.034(2) 0.018(2) 0.012(2) 0.010(2)
C9 0.026(2) 0.023(2) 0.031(2) 0.010(2) 0.006(2) 0.001(2)
C10 0.033(2) 0.039(3) 0.032(2) 0.017(2) 0.015(2) 0.010(2)
C11 0.034(2) 0.044(3) 0.051(3) 0.024(2) 0.015(2) 0.020(2)
C12 0.039(3) 0.053(3) 0.083(4) 0.022(3) 0.027(3) 0.039(3)
C13 0.041(3) 0.036(3) 0.080(4) 0.012(3) 0.005(3) 0.013(3)
C14 0.035(3) 0.041(3) 0.062(3) 0.022(2) 0.005(2) 0.011(3)
C15 0.057(4) 0.041(3) 0.067(4) 0.024(3) -0.010(3) -0.007(3)
C16 0.068(4) 0.058(4) 0.055(4) 0.034(3) -0.004(3) -0.007(3)
C17 0.055(3) 0.071(4) 0.044(3) 0.034(3) 0.010(3) 0.002(3)
C18 0.046(3) 0.047(3) 0.040(3) 0.020(3) 0.011(2) 0.004(2)
C19 0.027(2) 0.034(3) 0.044(3) 0.015(2) -0.001(2) 0.001(2)
C20 0.049(3) 0.053(3) 0.056(3) 0.036(3) 0.031(3) 0.036(3)
C21 0.031(2) 0.024(2) 0.031(2) 0.012(2) 0.009(2) 0.001(2)
C22 0.031(2) 0.042(3) 0.043(3) 0.020(2) 0.016(2) 0.009(2)
C23 0.032(2) 0.040(3) 0.054(3) 0.021(2) 0.014(2) 0.010(2)
C24 0.031(2) 0.031(2) 0.038(3) 0.014(2) 0.004(2) 0.001(2)
C25 0.040(3) 0.039(3) 0.048(3) 0.023(2) 0.006(2) 0.014(2)
C26 0.050(3) 0.049(3) 0.046(3) 0.024(3) 0.007(2) 0.020(3)
C27 0.046(3) 0.048(3) 0.049(3) 0.022(3) 0.015(2) 0.024(3)
C28 0.041(3) 0.042(3) 0.039(3) 0.022(2) 0.018(2) 0.016(2)
C29 0.032(2) 0.030(2) 0.032(2) 0.016(2) 0.007(2) 0.005(2)
C30 0.033(2) 0.036(3) 0.032(2) 0.017(2) 0.016(2) 0.004(2)
C31 0.029(2) 0.036(2) 0.040(3) 0.016(2) 0.015(2) 0.015(2)
C32 0.043(3) 0.043(3) 0.053(3) 0.019(2) 0.025(2) 0.022(3)
C33 0.043(3) 0.031(3) 0.065(4) 0.010(2) 0.020(3) 0.023(3)
C34 0.039(3) 0.028(2) 0.048(3) 0.017(2) 0.008(2) 0.006(2)
C35 0.052(3) 0.036(3) 0.056(3) 0.020(3) 0.010(3) 0.003(2)
C36 0.059(3) 0.048(3) 0.049(3) 0.027(3) 0.001(3) -0.013(3)
C37 0.064(3) 0.055(3) 0.037(3) 0.031(3) 0.017(3) 0.000(2)
C38 0.047(3) 0.038(3) 0.039(3) 0.020(2) 0.017(2) 0.012(2)
C39 0.031(2) 0.034(2) 0.037(2) 0.020(2) 0.008(2) 0.010(2)
C40 0.044(3) 0.047(3) 0.033(2) 0.030(2) 0.021(2) 0.019(2)
C41 0.036(2) 0.040(3) 0.042(3) 0.022(2) 0.013(2) 0.016(2)
C42 0.050(3) 0.043(3) 0.047(3) 0.022(3) 0.017(2) 0.005(2)
C43 0.046(3) 0.027(3) 0.065(4) 0.010(2) 0.014(3) 0.004(2)
C44 0.034(3) 0.045(3) 0.056(3) 0.020(2) 0.015(2) 0.021(3)
C45 0.043(3) 0.045(3) 0.089(5) 0.012(3) 0.025(3) 0.034(3)
C46 0.058(4) 0.079(5) 0.086(5) 0.034(4) 0.045(4) 0.048(4)
C47 0.069(4) 0.086(5) 0.055(4) 0.041(4) 0.035(3) 0.033(3)
C48 0.057(3) 0.053(3) 0.052(3) 0.026(3) 0.027(3) 0.020(3)
C49 0.031(2) 0.038(3) 0.046(3) 0.018(2) 0.012(2) 0.016(2)
C50 0.048(3) 0.049(3) 0.042(3) 0.028(3) 0.021(2) 0.019(2)

loop_
_atom_type_symbol
_atom_type_description
_atom_type_scat_dispersion_real
_atom_type_scat_dispersion_imag
_atom_type_scat_source
C C 0.003 0.002
;International Tables for Crystallography
(1992, Vol. C, Tables 4.2.6.8 and 6.1.1.4)
;
H H 0.000 0.000
;International Tables for Crystallography
(1992, Vol. C, Table 6.1.1.4)
;
O O 0.011 0.006
;International Tables for Crystallography
(1992, Vol. C, Tables 4.2.6.8 and 6.1.1.4)
;
N N 0.006 0.003
;International Tables for Crystallography
(1992, Vol. C, Tables 4.2.6.8 and 6.1.1.4)
;
Fe Fe 0.346 0.844
;International Tables for Crystallography
(1992, Vol. C, Tables 4.2.6.8 and 6.1.1.4)
;

loop_
_geom_angle_atom_site_label_1
_geom_angle_atom_site_label_2
_geom_angle_atom_site_label_3
_geom_angle
_geom_angle_publ_flag
O1 Fe1 O3 176.0(2) yes
O1 Fe1 O5 86.4(2) yes
O1 Fe1 O6 91.20(10) yes
O1 Fe1 N1 76.5(2) yes
O1 Fe1 N2 102.60(10) yes
O3 Fe1 O5 89.9(2) yes
O3 Fe1 O6 90.10(10) yes
O3 Fe1 N1 107.3(2) yes
O3 Fe1 N2 76.10(10) yes
O5 Fe1 O6 85.30(10) yes
O5 Fe1 N1 162.40(10) yes
O5 Fe1 N2 94.20(10) yes
O6 Fe1 N1 90.90(10) yes
O6 Fe1 N2 166.20(10) yes
N1 Fe1 N2 93.50(10) yes
O7 Fe2 O9 171.90(10) yes
O7 Fe2 O11 87.40(10) yes
O7 Fe2 O12 83.5(2) yes
O7 Fe2 N3 76.20(10) yes
O7 Fe2 N4 111.30(10) yes
O9 Fe2 O11 85.10(10) yes
O9 Fe2 O12 93.7(2) yes
O9 Fe2 N3 106.90(10) yes
O9 Fe2 N4 76.00(10) yes
O11 Fe2 O12 92.2(2) yes
O11 Fe2 N3 91.30(10) yes
O11 Fe2 N4 161.1(2) yes
O12 Fe2 N3 159.3(2) yes
O12 Fe2 N4 87.4(2) yes
N3 Fe2 N4 95.70(10) yes
Fe1 O1 C10 120.8(3) yes
Fe1 O3 C20 119.0(3) yes
Fe1 O5 H5A 117.0 no
Fe1 O5 H5B 109.2 no
H5A O5 H5B 109.5 no
Fe1 O6 H6A 117.5 no
Fe1 O6 H6B 121.6 no
H6A O6 H6B 110.1 no
Fe2 O7 C30 119.0(3) yes
Fe2 O9 C40 118.4(3) yes
Fe2 O11 H11A 108.1 no
Fe2 O11 H11B 138.7 no
H11A O11 H11B 74.5 no
Fe2 O12 H12A 122.5 no
Fe2 O12 H12B 119.4 no
H12A O12 H12B 110.6 no
C50 O14 H14 109.5 no
H15A O15 H15B 109.2 no
H16A O16 H16B 129.9 no
Fe1 N1 C1 110.8(3) yes
Fe1 N1 C9 131.2(3) yes
C1 N1 C9 118.0(5) no
Fe1 N2 C11 109.9(3) yes
Fe1 N2 C19 132.1(3) yes
C11 N2 C19 117.7(4) no
Fe2 N3 C21 110.7(3) yes
Fe2 N3 C29 131.9(3) yes
C21 N3 C29 117.4(4) no
Fe2 N4 C31 112.6(3) yes
Fe2 N4 C39 128.9(3) yes
C31 N4 C39 118.4(3) no
C41 N5 C49 118.2(4) no
N1 C1 C2 124.3(5) no
N1 C1 C10 116.0(5) no
C2 C1 C10 119.7(4) no
C1 C2 C3 118.7(5) no
C1 C2 H2 120.7 no
C3 C2 H2 120.7 no
C2 C3 C4 119.6(5) no
C2 C3 H3 120.2 no
C4 C3 H3 120.2 no
C3 C4 C5 122.5(5) no
C3 C4 C9 118.2(5) no
C5 C4 C9 119.3(5) no
C4 C5 C6 120.1(6) no
C4 C5 H5 120.0 no
C6 C5 H5 120.0 no
C5 C6 C7 120.7(6) no
C5 C6 H6 119.6 no
C7 C6 H6 119.6 no
C6 C7 C8 120.6(5) no
C6 C7 H7 119.7 no
C8 C7 H7 119.7 no
C7 C8 C9 120.6(5) no
C7 C8 H8 119.7 no
C9 C8 H8 119.7 no
N1 C9 C4 121.2(4) no
N1 C9 C8 120.0(5) no
C4 C9 C8 118.8(5) no
O1 C10 O2 125.8(5) no
O1 C10 C1 115.9(4) no
O2 C10 C1 118.3(5) no
N2 C11 C12 123.3(5) no
N2 C11 C20 116.6(4) no
C12 C11 C20 120.2(5) no
C11 C12 C13 118.7(6) no
C11 C12 H12 120.7 no
C13 C12 H12 120.7 no
C12 C13 C14 120.8(5) no
C12 C13 H13 119.6 no
C14 C13 H13 119.6 no
C13 C14 C15 123.4(5) no
C13 C14 C19 117.6(5) no
C15 C14 C19 119.0(5) no
C14 C15 C16 121.5(5) no
C14 C15 H15 119.3 no
C16 C15 H15 119.3 no
C15 C16 C17 119.3(6) no
C15 C16 H16 120.3 no
C17 C16 H16 120.3 no
C16 C17 C18 122.2(6) no
C16 C17 H17 118.9 no
C18 C17 H17 118.9 no
C17 C18 C19 118.8(5) no
C17 C18 H18 120.6 no
C19 C18 H18 120.6 no
N2 C19 C14 121.8(5) no
N2 C19 C18 119.1(4) no
C14 C19 C18 119.1(5) no
O3 C20 O4 125.0(5) no
O3 C20 C11 116.0(5) no
O4 C20 C11 119.0(4) no
N3 C21 C22 124.5(5) no
N3 C21 C30 115.3(5) no
C22 C21 C30 120.2(4) no
C21 C22 C23 118.3(5) no
C21 C22 H22 120.8 no
C23 C22 H22 120.8 no
C22 C23 C24 120.4(5) no
C22 C23 H23 119.8 no
C24 C23 H23 119.8 no
C23 C24 C25 122.9(5) no
C23 C24 C29 117.8(5) no
C25 C24 C29 119.3(5) no
C24 C25 C26 120.5(6) no
C24 C25 H25 119.7 no
C26 C25 H25 119.7 no
C25 C26 C27 119.7(6) no
C25 C26 H26 120.2 no
C27 C26 H26 120.2 no
C26 C27 C28 121.5(5) no
C26 C27 H27 119.2 no
C28 C27 H27 119.2 no
C27 C28 C29 119.9(6) no
C27 C28 H28 120.1 no
C29 C28 H28 120.1 no
N3 C29 C24 121.5(4) no
N3 C29 C28 119.4(5) no
C24 C29 C28 119.1(5) no
O7 C30 O8 124.7(5) no
O7 C30 C21 116.7(4) no
O8 C30 C21 118.6(5) no
N4 C31 C32 123.3(5) no
N4 C31 C40 115.3(4) no
C32 C31 C40 121.3(5) no
C31 C32 C33 118.4(5) no
C31 C32 H32 120.8 no
C33 C32 H32 120.8 no
C32 C33 C34 120.6(4) no
C32 C33 H33 119.7 no
C34 C33 H33 119.7 no
C33 C34 C35 123.1(4) no
C33 C34 C39 117.6(5) no
C35 C34 C39 119.3(5) no
C34 C35 C36 120.5(5) no
C34 C35 H35 119.8 no
C36 C35 H35 119.8 no
C35 C36 C37 120.4(5) no
C35 C36 H36 119.8 no
C37 C36 H36 119.8 no
C36 C37 C38 120.8(5) no
C36 C37 H37 119.6 no
C38 C37 H37 119.6 no
C37 C38 C39 119.6(4) no
C37 C38 H38 120.2 no
C39 C38 H38 120.2 no
N4 C39 C34 121.5(4) no
N4 C39 C38 119.1(4) no
C34 C39 C38 119.4(4) no
O9 C40 O10 124.6(5) no
O9 C40 C31 116.2(5) no
O10 C40 C31 119.2(4) no
N5 C41 C42 124.2(5) no
N5 C41 C50 115.0(4) no
C42 C41 C50 120.8(5) no
C41 C42 C43 118.1(5) no
C41 C42 H42 121.0 no
C43 C42 H42 121.0 no
C42 C43 C44 119.8(4) no
C42 C43 H43 120.1 no
C44 C43 H43 120.1 no
C43 C44 C45 123.6(5) no
C43 C44 C49 118.2(5) no
C45 C44 C49 118.2(5) no
C44 C45 C46 120.9(5) no
C44 C45 H45 119.5 no
C46 C45 H45 119.5 no
C45 C46 C47 120.4(6) no
C45 C46 H46 119.8 no
C47 C46 H46 119.8 no
C46 C47 C48 120.7(6) no
C46 C47 H47 119.6 no
C48 C47 H47 119.6 no
C47 C48 C49 120.6(5) no
C47 C48 H48 119.7 no
C49 C48 H48 119.7 no
N5 C49 C44 121.5(5) no
N5 C49 C48 119.5(4) no
C44 C49 C48 119.0(5) no
O13 C50 O14 124.2(5) no
O13 C50 C41 122.5(5) no
O14 C50 C41 113.3(4) no

loop_
_geom_bond_atom_site_label_1
_geom_bond_atom_site_label_2
_geom_bond_site_symmetry_1
_geom_bond_site_symmetry_2
_geom_bond_distance
_geom_bond_publ_flag
Fe1 O1 . . 2.025(3) yes
Fe1 O3 . . 2.061(4) yes
Fe1 O5 . . 2.166(4) yes
Fe1 O6 . . 2.173(3) yes
Fe1 N1 . . 2.248(5) yes
Fe1 N2 . . 2.290(3) yes
Fe2 O7 . . 2.043(3) yes
Fe2 O9 . . 2.080(4) yes
Fe2 O11 . . 2.190(3) yes
Fe2 O12 . . 2.122(5) yes
Fe2 N3 . . 2.265(4) yes
Fe2 N4 . . 2.209(3) yes
O1 C10 . . 1.264(7) no
O2 C10 . . 1.231(6) no
O3 C20 . . 1.280(5) no
O4 C20 . . 1.223(8) no
O5 H5A . . 0.826 no
O5 H5B . . 0.824 no
O6 H6A . . 0.827 no
O6 H6B . . 0.822 no
O7 C30 . . 1.264(6) no
O8 C30 . . 1.236(6) no
O9 C40 . . 1.260(5) no
O10 C40 . . 1.240(7) no
O11 H11A . . 0.921 no
O11 H11B . . 0.917 no
O12 H12A . . 0.820 no
O12 H12B . . 0.822 no
O13 C50 . . 1.208(7) no
O14 C50 . . 1.306(7) no
O14 H14 . . 0.819 no
O15 H15A . . 0.845 no
O15 H15B . . 0.927 no
O16 H16A . . 0.918 no
O16 H16B . . 0.894 no
N1 C1 . . 1.324(6) no
N1 C9 . . 1.375(6) no
N2 C11 . . 1.332(7) no
N2 C19 . . 1.377(6) no
N3 C21 . . 1.327(6) no
N3 C29 . . 1.381(7) no
N4 C31 . . 1.323(6) no
N4 C39 . . 1.374(6) no
N5 C41 . . 1.314(7) no
N5 C49 . . 1.362(6) no
C1 C2 . . 1.407(8) no
C1 C10 . . 1.517(7) no
C2 C3 . . 1.364(8) no
C2 H2 . . 0.930 no
C3 C4 . . 1.412(7) no
C3 H3 . . 0.930 no
C4 C5 . . 1.416(8) no
C4 C9 . . 1.429(8) no
C5 C6 . . 1.355(8) no
C5 H5 . . 0.930 no
C6 C7 . . 1.411(9) no
C6 H6 . . 0.930 no
C7 C8 . . 1.364(8) no
C7 H7 . . 0.930 no
C8 C9 . . 1.401(7) no
C8 H8 . . 0.930 no
C11 C12 . . 1.408(7) no
C11 C20 . . 1.511(8) no
C12 C13 . . 1.345(9) no
C12 H12 . . 0.930 no
C13 C14 . . 1.402(9) no
C13 H13 . . 0.930 no
C14 C15 . . 1.420(9) no
C14 C19 . . 1.408(6) no
C15 C16 . . 1.338(10) no
C15 H15 . . 0.930 no
C16 C17 . . 1.395(8) no
C16 H16 . . 0.930 no
C17 C18 . . 1.376(8) no
C17 H17 . . 0.930 no
C18 C19 . . 1.414(8) no
C18 H18 . . 0.930 no
C21 C22 . . 1.404(8) no
C21 C30 . . 1.516(7) no
C22 C23 . . 1.359(8) no
C22 H22 . . 0.930 no
C23 C24 . . 1.406(7) no
C23 H23 . . 0.930 no
C24 C25 . . 1.414(8) no
C24 C29 . . 1.423(8) no
C25 C26 . . 1.358(8) no
C25 H25 . . 0.930 no
C26 C27 . . 1.418(10) no
C26 H26 . . 0.930 no
C27 C28 . . 1.359(8) no
C27 H27 . . 0.930 no
C28 C29 . . 1.410(7) no
C28 H28 . . 0.930 no
C31 C32 . . 1.414(6) no
C31 C40 . . 1.512(7) no
C32 C33 . . 1.350(8) no
C32 H32 . . 0.930 no
C33 C34 . . 1.411(8) no
C33 H33 . . 0.930 no
C34 C35 . . 1.404(8) no
C34 C39 . . 1.411(6) no
C35 C36 . . 1.360(9) no
C35 H35 . . 0.930 no
C36 C37 . . 1.400(7) no
C36 H36 . . 0.930 no
C37 C38 . . 1.372(8) no
C37 H37 . . 0.930 no
C38 C39 . . 1.412(7) no
C38 H38 . . 0.930 no
C41 C42 . . 1.402(6) no
C41 C50 . . 1.505(7) no
C42 C43 . . 1.375(8) no
C42 H42 . . 0.930 no
C43 C44 . . 1.391(9) no
C43 H43 . . 0.930 no
C44 C45 . . 1.426(8) no
C44 C49 . . 1.420(6) no
C45 C46 . . 1.350(10) no
C45 H45 . . 0.930 no
C46 C47 . . 1.402(9) no
C46 H46 . . 0.930 no
C47 C48 . . 1.358(9) no
C47 H47 . . 0.930 no
C48 C49 . . 1.409(8) no
C48 H48 . . 0.930 no

loop_
_geom_contact_atom_site_label_1
_geom_contact_atom_site_label_2
_geom_contact_distance
_geom_contact_site_symmetry_2
O1 O12 3.026(7) 2_566
O2 C22 3.277(6) 2_666
O2 C6 3.537(5) 2_667
O3 O5 2.910(5) 2_567
O3 O6 3.500(6) 2_567
O4 O6 2.760(7) 2_567
O4 O5 3.332(4) 2_567
O4 C46 3.372(8) 1_456
O4 C37 3.513(9) 1_556
O4 C38 3.534(7) 1_556
O5 O15 2.801(4) 1_455
O5 O12 2.949(6) 2_566
O5 O7 3.139(5) 2_566
O5 C20 3.494(6) 2_567
O6 O15 2.731(4) 2_667
O6 C20 3.263(8) 2_567
O6 C3 3.560(6) 2_667
O6 C5 3.578(6) 2_667
O7 O15 3.305(5) 2_666
O7 O13 3.587(6) 1_565
O8 O15 2.704(6) 2_666
O8 C2 3.154(6) 2_666
O8 C26 3.287(5) 2_666
O8 C7 3.306(7) 1_554
O8 C8 3.397(6) 1_554
O8 C3 3.576(7) 2_666
O9 O16 3.395(6) 2_566
O10 O14 2.675(5) 2_556
O10 O11 2.917(7) 2_566
O10 O13 3.382(7) 2_556
O10 C50 3.411(7) 2_556
O11 O13 2.854(6) 1_565
O11 C25 3.529(7) 2_666
O12 O16 2.757(7) 2_566
O13 O15 3.096(6) 2_656
O14 C17 3.402(8) 2_556
O14 C42 3.413(7) 2_656
O14 C16 3.438(10) 2_556
O15 N5 2.936(5) 2_656
O15 C30 3.350(7) 2_666
O15 C48 3.570(6) 2_656
O16 C40 3.537(8) 2_566
N5 C12 3.546(8) 2_556
C1 C5 3.411(5) 2_667
C1 C4 3.574(4) 2_667
C2 C4 3.575(6) 2_667
C3 C9 3.425(5) 2_667
C4 C35 3.576(5) 2_556
C5 C10 3.555(5) 2_667
C7 C30 3.559(8) 1_556
C9 C35 3.584(6) 2_556
C13 C41 3.572(9) 2_556
C13 C37 3.590(10) 2_556
C14 C41 3.523(9) 2_556
C14 C36 3.577(9) 2_556
C15 C39 3.572(10) 2_556
C19 C50 3.538(8) 2_556
C19 C35 3.599(9) 2_556
C21 C25 3.399(6) 2_666
C21 C24 3.570(5) 2_666
C22 C24 3.529(6) 2_666
C22 C29 3.579(5) 2_666
C23 C29 3.391(6) 2_666
C25 C30 3.568(5) 2_666
C32 C44 3.497(9) 1_455
C47 C47 3.520(10) 2_655

loop_
_geom_hbond_atom_site_label_D
_geom_hbond_atom_site_label_H
_geom_hbond_atom_site_label_A
_geom_hbond_site_symmetry_A
_geom_hbond_distance_DH
_geom_hbond_distance_HA
_geom_hbond_distance_DA
_geom_hbond_angle_DHA
O5 H5A O15 1_455 0.83 2.02 2.801(4) 158
O6 H6B O15 2_667 0.82 1.92 2.731(4) 167
O5 H5B O3 2_567 0.82 2.12 2.910(4) 162
O6 H6A O4 2_567 0.83 1.99 2.760(5) 154
O11 H11A O13 1_565 0.92 1.95 2.854(5) 166
O11 H11B O10 2_566 0.92 2.00 2.917(5) 175
O14 H14 O10 2_556 0.83 1.87 2.675(5) 169
O15 H15A O8 2_666 0.84 1.87 2.704(5) 170
O12 H12A O5 2_566 0.82 2.15 2.949(5) 165
O15 H15B N5 2_656 0.93 2.01 2.936(5) 178
O12 H12B O16 2_566 0.82 1.94 2.757(5) 170
O16 H16A O11 . 0.92 2.15 3.071(5) 178
O16 H16B O2 . 0.89 1.83 2.722(5) 178

loop_
_geom_torsion_atom_site_label_1
_geom_torsion_atom_site_label_2
_geom_torsion_atom_site_label_3
_geom_torsion_atom_site_label_4
_geom_torsion
_geom_torsion_publ_flag
Fe1 O1 C10 O2 178.1(3) no
Fe1 O1 C10 C1 -0.7(4) no
Fe1 O3 C20 O4 -160.2(5) no
Fe1 O3 C20 C11 18.0(7) no
Fe1 N1 C1 C2 -178.0(3) no
Fe1 N1 C1 C10 2.6(4) no
Fe1 N1 C9 C4 178.2(2) no
Fe1 N1 C9 C8 -2.7(5) no
Fe1 N2 C11 C12 -174.3(5) no
Fe1 N2 C11 C20 6.4(6) no
Fe1 N2 C19 C14 170.0(4) no
Fe1 N2 C19 C18 -10.9(8) no
Fe2 O7 C30 O8 -162.9(4) no
Fe2 O7 C30 C21 17.4(5) no
Fe2 O9 C40 O10 -164.5(5) no
Fe2 O9 C40 C31 14.0(7) no
Fe2 N3 C21 C22 -177.5(3) no
Fe2 N3 C21 C30 3.2(4) no
Fe2 N3 C29 C24 176.5(3) no
Fe2 N3 C29 C28 -5.4(5) no
Fe2 N4 C31 C32 -179.0(4) no
Fe2 N4 C31 C40 1.6(6) no
Fe2 N4 C39 C34 178.4(4) no
Fe2 N4 C39 C38 -3.2(7) no
O1 Fe1 N1 C1 -2.3(2) no
O1 Fe1 N1 C9 178.3(3) no
O1 Fe1 N2 C11 -174.6(4) no
O1 Fe1 N2 C19 11.8(5) no
O1 C10 C1 N1 -1.5(5) no
O1 C10 C1 C2 179.0(3) no
O2 C10 C1 N1 179.6(3) no
O2 C10 C1 C2 0.2(5) no
O3 Fe1 N1 C1 176.4(2) no
O3 Fe1 N1 C9 -3.0(3) no
O3 Fe1 N2 C11 1.5(4) no
O3 Fe1 N2 C19 -172.1(5) no
O3 C20 C11 N2 -16.1(8) no
O3 C20 C11 C12 164.6(6) no
O4 C20 C11 N2 162.3(6) no
O4 C20 C11 C12 -17.0(9) no
O5 Fe1 O1 C10 177.4(3) no
O5 Fe1 O3 C20 83.3(5) no
O5 Fe1 N1 C1 -16.1(5) no
O5 Fe1 N1 C9 164.5(3) no
O5 Fe1 N2 C11 -87.3(4) no
O5 Fe1 N2 C19 99.0(5) no
O6 Fe1 O1 C10 92.2(3) no
O6 Fe1 O3 C20 168.6(5) no
O6 Fe1 N1 C1 -93.3(2) no
O6 Fe1 N1 C9 87.4(3) no
O6 Fe1 N2 C11 0.2(9) no
O6 Fe1 N2 C19 -173.4(6) no
O7 Fe2 N3 C21 3.7(2) no
O7 Fe2 N3 C29 -175.2(4) no
O7 Fe2 N4 C31 -172.7(3) no
O7 Fe2 N4 C39 4.6(5) no
O7 C30 C21 N3 -13.3(5) no
O7 C30 C21 C22 167.4(4) no
O8 C30 C21 N3 166.9(4) no
O8 C30 C21 C22 -12.4(6) no
O9 Fe2 N3 C21 -168.6(2) no
O9 Fe2 N3 C29 12.5(4) no
O9 Fe2 N4 C31 3.8(4) no
O9 Fe2 N4 C39 -178.9(5) no
O9 C40 C31 N4 -10.1(7) no
O9 C40 C31 C32 170.5(5) no
O10 C40 C31 N4 168.5(5) no
O10 C40 C31 C32 -10.9(8) no
O11 Fe2 O7 C30 80.2(3) no
O11 Fe2 O9 C40 168.3(4) no
O11 Fe2 N3 C21 -83.3(3) no
O11 Fe2 N3 C29 97.8(3) no
O11 Fe2 N4 C31 -1.5(7) no
O11 Fe2 N4 C39 175.9(5) no
O12 Fe2 O7 C30 172.7(3) no
O12 Fe2 O9 C40 76.4(4) no
O12 Fe2 N3 C21 16.3(5) no
O12 Fe2 N3 C29 -162.6(4) no
O12 Fe2 N4 C31 -90.7(4) no
O12 Fe2 N4 C39 86.6(5) no
O13 C50 C41 N5 5.5(9) no
O13 C50 C41 C42 -174.3(6) no
O14 C50 C41 N5 -173.9(5) no
O14 C50 C41 C42 6.3(8) no
N1 Fe1 O1 C10 1.6(3) no
N1 Fe1 O3 C20 -100.4(5) no
N1 Fe1 N2 C11 108.5(4) no
N1 Fe1 N2 C19 -65.1(5) no
N1 C1 C2 C3 -0.9(6) no
N1 C9 C4 C3 0.2(5) no
N1 C9 C4 C5 179.4(3) no
N1 C9 C8 C7 -179.8(3) no
N2 Fe1 O1 C10 -89.1(3) no
N2 Fe1 O3 C20 -11.1(5) no
N2 Fe1 N1 C1 99.8(3) no
N2 Fe1 N1 C9 -79.6(3) no
N2 C11 C12 C13 1.8(10) no
N2 C19 C14 C13 3.9(9) no
N2 C19 C14 C15 -177.1(6) no
N2 C19 C18 C17 177.7(6) no
N3 Fe2 O7 C30 -11.8(3) no
N3 Fe2 O9 C40 -101.9(4) no
N3 Fe2 N4 C31 109.8(4) no
N3 Fe2 N4 C39 -72.8(4) no
N3 C21 C22 C23 -0.3(6) no
N3 C29 C24 C23 1.7(6) no
N3 C29 C24 C25 -179.8(4) no
N3 C29 C28 C27 -179.2(4) no
N4 Fe2 O7 C30 -102.6(3) no
N4 Fe2 O9 C40 -10.0(4) no
N4 Fe2 N3 C21 114.3(3) no
N4 Fe2 N3 C29 -64.6(3) no
N4 C31 C32 C33 -0.3(9) no
N4 C39 C34 C33 2.4(8) no
N4 C39 C34 C35 -178.4(5) no
N4 C39 C38 C37 179.5(6) no
N5 C41 C42 C43 -1.6(9) no
N5 C49 C44 C43 -1.0(9) no
N5 C49 C44 C45 177.8(6) no
N5 C49 C48 C47 -177.4(6) no
C1 N1 C9 C4 -1.1(5) no
C1 N1 C9 C8 177.9(3) no
C1 C2 C3 C4 -0.1(6) no
C2 C1 N1 C9 1.5(5) no
C2 C3 C4 C5 -178.8(4) no
C2 C3 C4 C9 0.4(5) no
C3 C2 C1 C10 178.4(3) no
C3 C4 C5 C6 179.8(4) no
C3 C4 C9 C8 -178.8(3) no
C4 C5 C6 C7 -1.2(6) no
C4 C9 C8 C7 -0.8(5) no
C5 C4 C9 C8 0.4(5) no
C5 C6 C7 C8 0.8(6) no
C6 C5 C4 C9 0.6(6) no
C6 C7 C8 C9 0.2(6) no
C9 N1 C1 C10 -177.9(3) no
C11 N2 C19 C14 -3.2(8) no
C11 N2 C19 C18 175.8(5) no
C11 C12 C13 C14 -1.0(10) no
C12 C11 N2 C19 0.4(9) no
C12 C13 C14 C15 179.4(7) no
C12 C13 C14 C19 -1.6(10) no
C13 C12 C11 C20 -179.0(6) no
C13 C14 C15 C16 177.1(7) no
C13 C14 C19 C18 -175.2(6) no
C14 C15 C16 C17 .0(10) no
C14 C19 C18 C17 -3.2(9) no
C15 C14 C19 C18 3.8(9) no
C15 C16 C17 C18 1.0(10) no
C16 C15 C14 C19 -1.0(10) no
C16 C17 C18 C19 .0(10) no
C19 N2 C11 C20 -178.9(5) no
C21 N3 C29 C24 -2.3(5) no
C21 N3 C29 C28 175.7(4) no
C21 C22 C23 C24 -0.4(6) no
C22 C21 N3 C29 1.6(6) no
C22 C23 C24 C25 -178.7(4) no
C22 C23 C24 C29 -0.3(6) no
C23 C22 C21 C30 179.0(4) no
C23 C24 C25 C26 176.8(4) no
C23 C24 C29 C28 -176.3(4) no
C24 C25 C26 C27 0.1(7) no
C24 C29 C28 C27 -1.2(6) no
C25 C24 C29 C28 2.1(6) no
C25 C26 C27 C28 1.0(7) no
C26 C25 C24 C29 -1.6(6) no
C26 C27 C28 C29 -0.4(7) no
C29 N3 C21 C30 -177.7(3) no
C31 N4 C39 C34 -4.4(8) no
C31 N4 C39 C38 174.0(5) no
C31 C32 C33 C34 -1.8(9) no
C32 C31 N4 C39 3.3(8) no
C32 C33 C34 C35 -178.4(6) no
C32 C33 C34 C39 0.8(9) no
C33 C32 C31 C40 179.0(5) no
C33 C34 C35 C36 176.3(6) no
C33 C34 C39 C38 -176.0(5) no
C34 C35 C36 C37 1.0(10) no
C34 C39 C38 C37 -2.1(9) no
C35 C34 C39 C38 3.2(8) no
C35 C36 C37 C38 .0(10) no
C36 C35 C34 C39 -2.8(9) no
C36 C37 C38 C39 0.6(10) no
C39 N4 C31 C40 -176.0(5) no
C41 N5 C49 C44 0.7(8) no
C41 N5 C49 C48 179.9(6) no
C41 C42 C43 C44 1.2(9) no
C42 C41 N5 C49 0.6(9) no
C42 C43 C44 C45 -178.7(6) no
C42 C43 C44 C49 0.0(9) no
C43 C42 C41 C50 178.1(6) no
C43 C44 C45 C46 178.7(7) no
C43 C44 C49 C48 179.8(6) no
C44 C45 C46 C47 1.0(10) no
C44 C49 C48 C47 1.8(10) no
C45 C44 C49 C48 -1.4(9) no
C45 C46 C47 C48 .0(10) no
C46 C45 C44 C49 0.0(10) no
C46 C47 C48 C49 .0(10) no
C49 N5 C41 C50 -179.1(5) no
C49 N5 C41 C50 -179.1(5) no
